data_1556255
loop_
_publ_author_name
'Das, Dipendu'
'Kant, Ruchir'
'Chakraborty, Tushar Kanti'

_publ_section_title
;
 An approach to a bislactone skeleton: a scalable total synthesis of
 (+-)-penifulvin A.
;
_journal_issue 10
_journal_name_full 'Organic letters'
_journal_page_first 2618
_journal_page_last 2621
_journal_paper_doi 10.1021/ol500768w
_journal_volume 16
_journal_year 2014
_chemical_compound_source 'see text'
_chemical_formula_moiety 'C15 H20 O4'
_chemical_formula_sum 'C15 H20 O4'
_chemical_formula_weight 264.31
_space_group_IT_number 61
_space_group_name_Hall '-P 2ac 2ab'
_space_group_name_H-M_alt 'P b c a'
_symmetry_cell_setting orthorhombic
_symmetry_Int_Tables_number 61
_symmetry_space_group_name_Hall '-P 2ac 2ab'
_symmetry_space_group_name_H-M 'P b c a'
_atom_sites_solution_hydrogens geom
_atom_sites_solution_primary direct
_atom_sites_solution_secondary difmap
_cell_angle_alpha 90
_cell_angle_beta 90
_cell_angle_gamma 90
_cell_formula_units_Z 8
_cell_length_a 10.504(9)
_cell_length_b 12.325(12)
_cell_length_c 21.276(19)
_cell_measurement_reflns_used 3810
_cell_measurement_temperature 293(2)
_cell_measurement_theta_max 25.3
_cell_measurement_theta_min 3.2
_cell_volume 2754(4)
_computing_cell_refinement
;
CrystalClear-SM Expert 2.1 b24 (Rigaku, 2012)
;
_computing_data_collection
;
CrystalClear-SM Expert 2.1 b24 (Rigaku, 2012)
;
_computing_data_reduction
;
CrystalClear-SM Expert 2.1 b24 (Rigaku, 2012)
;
_computing_molecular_graphics 'SHELXTL (Bruker, 1997)'
_computing_publication_material 'PLATON (Spek, 2003)'
_computing_structure_refinement 'SHELXL-97 (Sheldrick, 1997)'
_computing_structure_solution 'SHELXS-97 (Sheldrick, 1990)'
_diffrn_ambient_temperature 293(2)
_diffrn_detector CCD
_diffrn_detector_area_resol_mean 28.5714
_diffrn_measured_fraction_theta_full 0.996
_diffrn_measured_fraction_theta_max 0.996
_diffrn_measurement_device
;
AFC12 (Right): Kappa 3 circle
;
_diffrn_measurement_device_type
;
Rigaku Saturn724+ (4x4 bin mode)
;
_diffrn_measurement_method 'profile data from \w-scans'
_diffrn_measurement_specimen_support Fiber
_diffrn_radiation_monochromator Confocal
_diffrn_radiation_type 'Mo K\a'
_diffrn_radiation_wavelength 0.71075
_diffrn_reflns_av_R_equivalents 0.0570
_diffrn_reflns_av_sigmaI/netI 0.0380
_diffrn_reflns_limit_h_max 8
_diffrn_reflns_limit_h_min -12
_diffrn_reflns_limit_k_max 14
_diffrn_reflns_limit_k_min -14
_diffrn_reflns_limit_l_max 25
_diffrn_reflns_limit_l_min -25
_diffrn_reflns_number 19519
_diffrn_reflns_theta_full 25.34
_diffrn_reflns_theta_max 25.34
_diffrn_reflns_theta_min 3.19
_diffrn_source MicroMax003_Mo
_diffrn_source_current 0.6
_diffrn_source_power 0.0
_diffrn_source_voltage 50.0
_exptl_absorpt_coefficient_mu 0.091
_exptl_absorpt_correction_T_max 0.9909
_exptl_absorpt_correction_T_min 0.9523
_exptl_absorpt_correction_type multi-scan
_exptl_absorpt_process_details 'REQAB (Rigaku, 1998)'
_exptl_crystal_colour Colorless
_exptl_crystal_density_diffrn 1.275
_exptl_crystal_density_method 'Not Measured'
_exptl_crystal_description Block
_exptl_crystal_F_000 1136
_exptl_crystal_size_max 0.540
_exptl_crystal_size_mid 0.500
_exptl_crystal_size_min 0.100
_refine_diff_density_max 0.728
_refine_diff_density_min -0.245
_refine_diff_density_rms 0.086
_refine_ls_extinction_coef 0.005(2)
_refine_ls_extinction_expression Fc^*^=kFc[1+0.001xFc^2^\l^3^/sin(2\q)]^-1/4^
_refine_ls_extinction_method SHELXL
_refine_ls_goodness_of_fit_ref 1.141
_refine_ls_hydrogen_treatment constr
_refine_ls_matrix_type full
_refine_ls_number_parameters 173
_refine_ls_number_reflns 2516
_refine_ls_number_restraints 0
_refine_ls_restrained_S_all 1.141
_refine_ls_R_factor_all 0.1288
_refine_ls_R_factor_gt 0.1244
_refine_ls_shift/su_max 0.000
_refine_ls_shift/su_mean 0.000
_refine_ls_structure_factor_coef Fsqd
_refine_ls_weighting_details 'calc w=1/[\s^2^(Fo^2^)+(0.1350P)^2^+9.5341P] where P=(Fo^2^+2Fc^2^)/3'
_refine_ls_weighting_scheme calc
_refine_ls_wR_factor_gt 0.3384
_refine_ls_wR_factor_ref 0.3417
_reflns_number_gt 2365
_reflns_number_total 2516
_reflns_threshold_expression >2sigma(I)
_cod_data_source_file ol500768w_si_002.cif
_cod_data_source_block xrf20122013a
_cod_depositor_comments
;
The following automatic conversions were performed:

data item '_exptl_absorpt_correction_type' value 'Multi-scan' was
changed to 'multi-scan' in accordance with the
/home/saulius/struct/COD-crude-data/automatic-downloads/DataCite-retrospective/ACS/depositions/lib/dictionaries/cif_core.dic
dictionary named 'cif_core.dic' version 2.4.2 last updated on
2011-04-26.

data item '_refine_ls_hydrogen_treatment' value 'Constr' was changed
to 'constr' in accordance with the
/home/saulius/struct/COD-crude-data/automatic-downloads/DataCite-retrospective/ACS/depositions/lib/dictionaries/cif_core.dic
dictionary named 'cif_core.dic' version 2.4.2 last updated on
2011-04-26.

data item '_symmetry_cell_setting' value 'Orthorhombic' was changed
to 'orthorhombic' in accordance with the
/home/saulius/struct/COD-crude-data/automatic-downloads/DataCite-retrospective/ACS/depositions/lib/dictionaries/cif_core.dic
dictionary named 'cif_core.dic' version 2.4.2 last updated on
2011-04-26.

Automatic conversion script
Id: cif_fix_values 6909 2019-04-08 15:41:33Z antanas 
;
_cod_database_code 1556255

loop_
_symmetry_equiv_pos_site_id
_symmetry_equiv_pos_as_xyz
1 x,y,z
2 1/2-x,-y,1/2+z
3 1/2+x,1/2-y,-z
4 -x,1/2+y,1/2-z
5 -x,-y,-z
6 1/2+x,y,1/2-z
7 1/2-x,1/2+y,z
8 x,1/2-y,1/2+z

loop_
_atom_site_aniso_label
_atom_site_aniso_U_11
_atom_site_aniso_U_22
_atom_site_aniso_U_33
_atom_site_aniso_U_23
_atom_site_aniso_U_13
_atom_site_aniso_U_12
O1 0.045(2) 0.040(2) 0.070(2) 0.0049(18) -0.0027(18) 0.0012(16)
O2 0.068(3) 0.047(2) 0.076(3) 0.014(2) -0.009(2) 0.003(2)
O3 0.045(2) 0.050(2) 0.073(3) -0.003(2) 0.0151(19) -0.0026(18)
O4 0.063(3) 0.061(3) 0.096(3) 0.007(2) 0.017(2) -0.018(2)
C1 0.058(3) 0.023(2) 0.058(3) -0.003(2) -0.005(3) 0.000(2)
C2 0.056(3) 0.032(3) 0.060(3) -0.003(3) 0.000(3) -0.002(2)
C3 0.043(3) 0.040(3) 0.069(3) 0.013(3) -0.001(3) -0.005(2)
C4 0.044(3) 0.040(3) 0.052(3) -0.001(2) 0.002(2) 0.004(2)
C5 0.040(3) 0.049(3) 0.071(4) 0.002(3) 0.002(3) 0.001(2)
C6 0.050(3) 0.047(3) 0.072(4) 0.011(3) -0.014(3) -0.007(3)
C7 0.051(3) 0.035(3) 0.049(3) -0.001(2) -0.005(2) 0.002(2)
C8 0.038(3) 0.036(3) 0.050(3) -0.002(2) 0.005(2) 0.001(2)
C9 0.058(3) 0.022(2) 0.065(3) -0.006(2) 0.000(3) -0.005(2)
C10 0.071(4) 0.038(3) 0.108(6) 0.007(3) 0.008(4) 0.002(3)
C11 0.069(4) 0.066(4) 0.088(5) 0.034(4) -0.001(4) -0.003(3)
C12 0.122(7) 0.050(4) 0.099(5) 0.001(4) -0.046(5) -0.027(4)
C13 0.061(4) 0.091(6) 0.104(6) 0.028(5) -0.016(4) 0.002(4)
C14 0.057(3) 0.046(3) 0.050(3) -0.002(2) 0.006(3) 0.005(3)
C15 0.059(3) 0.048(3) 0.061(3) 0.006(3) 0.004(3) -0.017(3)

loop_
_atom_site_label
_atom_site_type_symbol
_atom_site_thermal_displace_type
_atom_site_fract_x
_atom_site_fract_y
_atom_site_fract_z
_atom_site_occupancy
_atom_site_U_iso_or_equiv
_atom_site_calc_flag
_atom_site_refinement_flags
O1 O Uani 0.2712(3) 0.3910(3) 0.32027(19) 1.000 0.0517(12) . .
O2 O Uani 0.3148(4) 0.5059(3) 0.2441(2) 1.000 0.0637(16) . .
O3 O Uani 0.2183(4) 0.2754(3) 0.3989(2) 1.000 0.0560(14) . .
O4 O Uani 0.1602(4) 0.1022(4) 0.3988(2) 1.000 0.0733(17) . .
C1 C Uani 0.3202(5) 0.3416(4) 0.3753(3) 1.000 0.0463(16) . .
C2 C Uani 0.3556(5) 0.4489(4) 0.2852(3) 1.000 0.0493(17) . .
C3 C Uani 0.4930(5) 0.4296(5) 0.3007(3) 1.000 0.0507(17) . .
C4 C Uani 0.5184(5) 0.3072(4) 0.3089(3) 1.000 0.0453(17) . .
C5 C Uani 0.6543(5) 0.2828(5) 0.3318(3) 1.000 0.0533(19) . .
C6 C Uani 0.6577(6) 0.2814(5) 0.4029(3) 1.000 0.0563(19) . .
C7 C Uani 0.5201(5) 0.2483(4) 0.4224(3) 1.000 0.0450(17) . .
C8 C Uani 0.4334(5) 0.2633(4) 0.3634(3) 1.000 0.0413(17) . .
C9 C Uani 0.3653(5) 0.1526(4) 0.3545(3) 1.000 0.0483(16) . .
C10 C Uani 0.4490(7) 0.0700(5) 0.3863(4) 1.000 0.072(3) . .
C11 C Uani 0.4962(7) 0.1303(6) 0.4429(4) 1.000 0.074(3) . .
C12 C Uani 0.6849(9) 0.3949(6) 0.4311(4) 1.000 0.090(3) . .
C13 C Uani 0.7607(7) 0.2071(8) 0.4264(4) 1.000 0.085(3) . .
C14 C Uani 0.4957(6) 0.2523(4) 0.2455(3) 1.000 0.0510(17) . .
C15 C Uani 0.2388(6) 0.1687(5) 0.3852(3) 1.000 0.0560(17) . .
H1 H Uiso 0.34370 0.39700 0.40620 1.000 0.0550 calc R
H3A H Uiso 0.51470 0.46750 0.33920 1.000 0.0610 calc R
H3B H Uiso 0.54620 0.45790 0.26730 1.000 0.0610 calc R
H5A H Uiso 0.68180 0.21310 0.31560 1.000 0.0640 calc R
H5B H Uiso 0.71220 0.33790 0.31620 1.000 0.0640 calc R
H7 H Uiso 0.49060 0.29710 0.45570 1.000 0.0540 calc R
H9 H Uiso 0.35510 0.13560 0.30980 1.000 0.0580 calc R
H10A H Uiso 0.40090 0.00620 0.39840 1.000 0.0860 calc R
H10B H Uiso 0.51890 0.04840 0.35930 1.000 0.0860 calc R
H11A H Uiso 0.57430 0.09790 0.45830 1.000 0.0890 calc R
H11B H Uiso 0.43320 0.12790 0.47630 1.000 0.0890 calc R
H12A H Uiso 0.68460 0.39030 0.47620 1.000 0.1360 calc R
H12B H Uiso 0.62030 0.44480 0.41770 1.000 0.1360 calc R
H12C H Uiso 0.76660 0.41980 0.41700 1.000 0.1360 calc R
H13A H Uiso 0.76120 0.20740 0.47150 1.000 0.1280 calc R
H13B H Uiso 0.84170 0.23180 0.41110 1.000 0.1280 calc R
H13C H Uiso 0.74520 0.13480 0.41150 1.000 0.1280 calc R
H14A H Uiso 0.51040 0.17570 0.24940 1.000 0.0760 calc R
H14B H Uiso 0.55300 0.28200 0.21480 1.000 0.0760 calc R
H14C H Uiso 0.40950 0.26470 0.23240 1.000 0.0760 calc R

loop_
_atom_type_symbol
_atom_type_description
_atom_type_scat_dispersion_real
_atom_type_scat_dispersion_imag
_atom_type_scat_source
O O 0.0106 0.0060 'International Tables Vol C Tables 4.2.6.8 and 6.1.1.4'
H H 0.0000 0.0000 'International Tables Vol C Tables 4.2.6.8 and 6.1.1.4'
C C 0.0033 0.0016 'International Tables Vol C Tables 4.2.6.8 and 6.1.1.4'

loop_
_geom_angle_atom_site_label_1
_geom_angle_atom_site_label_2
_geom_angle_atom_site_label_3
_geom_angle
_geom_angle_publ_flag
C1 O1 C2 116.2(4) yes
C1 O3 C15 110.8(4) yes
O1 C1 O3 105.2(4) yes
O1 C1 C8 114.3(5) yes
O3 C1 C8 105.9(4) yes
O1 C2 O2 118.3(5) yes
O1 C2 C3 115.0(5) yes
O2 C2 C3 126.6(5) yes
C2 C3 C4 110.3(4) no
C3 C4 C5 112.8(4) no
C3 C4 C8 108.9(4) no
C3 C4 C14 107.8(5) no
C5 C4 C8 103.2(5) no
C5 C4 C14 109.8(5) no
C8 C4 C14 114.4(4) no
C4 C5 C6 109.9(5) no
C5 C6 C7 104.3(5) no
C5 C6 C12 112.4(5) no
C5 C6 C13 110.9(6) no
C7 C6 C12 107.7(5) no
C7 C6 C13 114.8(5) no
C12 C6 C13 106.8(6) no
C6 C7 C8 107.2(5) no
C6 C7 C11 118.3(5) no
C8 C7 C11 104.2(5) no
C1 C8 C4 110.1(4) no
C1 C8 C7 112.9(5) no
C1 C8 C9 102.3(4) no
C4 C8 C7 107.7(4) no
C4 C8 C9 118.6(5) no
C7 C8 C9 105.2(4) no
C8 C9 C10 105.7(5) no
C8 C9 C15 103.9(4) no
C10 C9 C15 114.4(5) no
C9 C10 C11 102.6(5) no
C7 C11 C10 107.1(6) no
O3 C15 O4 119.9(6) yes
O3 C15 C9 111.2(5) yes
O4 C15 C9 128.9(6) yes
O1 C1 H1 110.00 no
O3 C1 H1 110.00 no
C8 C1 H1 110.00 no
C2 C3 H3A 110.00 no
C2 C3 H3B 110.00 no
C4 C3 H3A 110.00 no
C4 C3 H3B 110.00 no
H3A C3 H3B 108.00 no
C4 C5 H5A 110.00 no
C4 C5 H5B 110.00 no
C6 C5 H5A 110.00 no
C6 C5 H5B 110.00 no
H5A C5 H5B 108.00 no
C6 C7 H7 109.00 no
C8 C7 H7 109.00 no
C11 C7 H7 109.00 no
C8 C9 H9 111.00 no
C10 C9 H9 111.00 no
C15 C9 H9 111.00 no
C9 C10 H10A 111.00 no
C9 C10 H10B 111.00 no
C11 C10 H10A 111.00 no
C11 C10 H10B 111.00 no
H10A C10 H10B 109.00 no
C7 C11 H11A 110.00 no
C7 C11 H11B 110.00 no
C10 C11 H11A 110.00 no
C10 C11 H11B 110.00 no
H11A C11 H11B 108.00 no
C6 C12 H12A 109.00 no
C6 C12 H12B 109.00 no
C6 C12 H12C 109.00 no
H12A C12 H12B 109.00 no
H12A C12 H12C 110.00 no
H12B C12 H12C 110.00 no
C6 C13 H13A 110.00 no
C6 C13 H13B 109.00 no
C6 C13 H13C 109.00 no
H13A C13 H13B 109.00 no
H13A C13 H13C 110.00 no
H13B C13 H13C 109.00 no
C4 C14 H14A 110.00 no
C4 C14 H14B 109.00 no
C4 C14 H14C 109.00 no
H14A C14 H14B 109.00 no
H14A C14 H14C 109.00 no
H14B C14 H14C 109.00 no

loop_
_geom_bond_atom_site_label_1
_geom_bond_atom_site_label_2
_geom_bond_distance
_geom_bond_publ_flag
O1 C1 1.417(7) yes
O1 C2 1.361(7) yes
O2 C2 1.201(7) yes
O3 C1 1.437(7) yes
O3 C15 1.364(7) yes
O4 C15 1.199(8) yes
C1 C8 1.552(7) no
C2 C3 1.499(8) no
C3 C4 1.542(8) no
C4 C5 1.538(8) no
C4 C8 1.560(8) no
C4 C14 1.528(9) no
C5 C6 1.513(9) no
C6 C7 1.558(8) no
C6 C12 1.549(10) no
C6 C13 1.503(11) no
C7 C8 1.562(9) no
C7 C11 1.539(9) no
C8 C9 1.552(7) no
C9 C10 1.506(9) no
C9 C15 1.494(8) no
C10 C11 1.499(11) no
C1 H1 0.9800 no
C3 H3A 0.9700 no
C3 H3B 0.9700 no
C5 H5A 0.9700 no
C5 H5B 0.9700 no
C7 H7 0.9800 no
C9 H9 0.9800 no
C10 H10A 0.9700 no
C10 H10B 0.9700 no
C11 H11A 0.9700 no
C11 H11B 0.9700 no
C12 H12A 0.9600 no
C12 H12B 0.9600 no
C12 H12C 0.9600 no
C13 H13A 0.9600 no
C13 H13B 0.9600 no
C13 H13C 0.9600 no
C14 H14A 0.9600 no
C14 H14B 0.9600 no
C14 H14C 0.9600 no

loop_
_geom_contact_atom_site_label_1
_geom_contact_atom_site_label_2
_geom_contact_distance
_geom_contact_site_symmetry_2
_geom_contact_publ_flag
O1 C14 3.319(8) . no
O1 O4 3.176(7) 7_555 no
O4 C2 3.072(8) 7_545 no
O4 C3 3.387(8) 7_545 no
O4 O1 3.176(7) 7_545 no
O4 C1 3.257(8) 7_545 no
O1 H14C 2.8300 . no
O1 H10A 2.8400 7_555 no
O1 H14B 2.7600 6_455 no
O2 H5A 2.8500 4_655 no
O2 H10B 2.8600 4_655 no
O2 H14A 2.7900 4_655 no
O2 H3B 2.8900 6_455 no
O2 H5B 2.6600 6_455 no
O2 H9 2.7700 7_555 no
O3 H13A 2.8000 3_456 no
O4 H10A 2.7900 . no
O4 H12A 2.6700 3_456 no
O4 H1 2.5300 7_545 no
O4 H3A 2.7800 7_545 no
C1 O4 3.257(8) 7_555 no
C2 C15 3.585(9) 7_555 no
C2 O4 3.072(8) 7_555 no
C3 C12 3.456(11) . no
C3 O4 3.387(8) 7_555 no
C5 C10 3.588(10) . no
C10 C5 3.588(10) . no
C12 C3 3.456(11) . no
C14 O1 3.319(8) . no
C15 C2 3.585(9) 7_545 no
C1 H3A 2.6800 . no
C2 H14C 2.6000 . no
C2 H5B 2.9700 6_455 no
C3 H1 2.7700 . no
C3 H12B 2.8300 . no
C4 H12B 3.0600 . no
C5 H14C 3.0200 6_555 no
C6 H3A 3.0600 . no
C9 H14C 2.9800 . no
C9 H14A 2.7200 . no
C11 H13C 2.7000 . no
C11 H13A 3.0000 . no
C12 H13C 3.0700 7_655 no
C12 H3A 2.8000 . no
C13 H11A 2.4700 . no
C14 H9 2.4700 . no
C15 H11B 2.8600 . no
C15 H12A 3.0900 3_456 no
H1 C3 2.7700 . no
H1 H3A 2.4500 . no
H1 H7 2.2400 . no
H1 O4 2.5300 7_555 no
H3A C1 2.6800 . no
H3A C6 3.0600 . no
H3A C12 2.8000 . no
H3A H1 2.4500 . no
H3A H12B 2.0200 . no
H3A O4 2.7800 7_555 no
H3B H5B 2.5100 . no
H3B H14B 2.4400 . no
H3B O2 2.8900 6_555 no
H5A H13C 2.3500 . no
H5A H14A 2.3300 . no
H5A O2 2.8500 4_645 no
H5B H3B 2.5100 . no
H5B H12C 2.4400 . no
H5B O2 2.6600 6_555 no
H5B C2 2.9700 6_555 no
H5B H14C 2.4900 6_555 no
H7 H1 2.2400 . no
H7 H12A 2.3800 . no
H7 H12B 2.4100 . no
H9 C14 2.4700 . no
H9 H14A 2.1300 . no
H9 H14C 2.3600 . no
H9 O2 2.7700 7_545 no
H10A O4 2.7900 . no
H10A O1 2.8400 7_545 no
H10B O2 2.8600 4_645 no
H11A C13 2.4700 . no
H11A H13A 2.4000 . no
H11A H13C 2.1000 . no
H11B C15 2.8600 . no
H12A H7 2.3800 . no
H12A H13A 2.4000 . no
H12A O4 2.6700 3_556 no
H12A C15 3.0900 3_556 no
H12B C3 2.8300 . no
H12B C4 3.0600 . no
H12B H3A 2.0200 . no
H12B H7 2.4100 . no
H12C H5B 2.4400 . no
H12C H13B 2.4500 . no
H13A C11 3.0000 . no
H13A H11A 2.4000 . no
H13A H12A 2.4000 . no
H13A O3 2.8000 3_556 no
H13B H12C 2.4500 . no
H13C C11 2.7000 . no
H13C H5A 2.3500 . no
H13C H11A 2.1000 . no
H13C C12 3.0700 7_645 no
H14A C9 2.7200 . no
H14A H5A 2.3300 . no
H14A H9 2.1300 . no
H14A O2 2.7900 4_645 no
H14B H3B 2.4400 . no
H14B O1 2.7600 6_555 no
H14C O1 2.8300 . no
H14C C2 2.6000 . no
H14C C9 2.9800 . no
H14C H9 2.3600 . no
H14C C5 3.0200 6_455 no
H14C H5B 2.4900 6_455 no

loop_
_geom_hbond_atom_site_label_D
_geom_hbond_atom_site_label_H
_geom_hbond_atom_site_label_A
_geom_hbond_distance_DH
_geom_hbond_distance_HA
_geom_hbond_distance_DA
_geom_hbond_angle_DHA
_geom_hbond_site_symmetry_A
_geom_hbond_publ_flag
C1 H1 O4 0.9800 2.5300 3.257(8) 131.00 7_555 yes

loop_
_geom_torsion_atom_site_label_1
_geom_torsion_atom_site_label_2
_geom_torsion_atom_site_label_3
_geom_torsion_atom_site_label_4
_geom_torsion
_geom_torsion_publ_flag
C2 O1 C1 O3 -172.9(4) no
C2 O1 C1 C8 -57.1(6) no
C1 O1 C2 O2 -168.4(5) no
C1 O1 C2 C3 14.5(7) no
C15 O3 C1 O1 102.9(5) no
C1 O3 C15 O4 -176.5(6) no
C1 O3 C15 C9 4.5(7) no
C15 O3 C1 C8 -18.4(6) no
O1 C1 C8 C7 156.0(4) no
O3 C1 C8 C7 -88.7(5) no
O3 C1 C8 C9 23.9(6) no
O1 C1 C8 C4 35.5(6) no
O1 C1 C8 C9 -91.4(5) no
O3 C1 C8 C4 150.9(5) no
O1 C2 C3 C4 44.2(7) no
O2 C2 C3 C4 -132.6(6) no
C2 C3 C4 C14 64.8(6) no
C2 C3 C4 C8 -59.9(6) no
C2 C3 C4 C5 -173.8(5) no
C3 C4 C5 C6 89.8(6) no
C3 C4 C8 C1 20.1(6) no
C8 C4 C5 C6 -27.6(6) no
C14 C4 C5 C6 -150.0(5) no
C5 C4 C8 C1 140.2(5) no
C5 C4 C8 C7 16.7(5) no
C5 C4 C8 C9 -102.5(5) no
C14 C4 C8 C1 -100.6(5) no
C14 C4 C8 C7 135.9(5) no
C3 C4 C8 C7 -103.4(5) no
C3 C4 C8 C9 137.4(5) no
C14 C4 C8 C9 16.6(7) no
C4 C5 C6 C13 151.4(6) no
C4 C5 C6 C7 27.3(6) no
C4 C5 C6 C12 -89.2(6) no
C5 C6 C7 C11 101.7(6) no
C5 C6 C7 C8 -15.5(6) no
C13 C6 C7 C8 -137.1(6) no
C12 C6 C7 C8 104.1(6) no
C12 C6 C7 C11 -138.7(6) no
C13 C6 C7 C11 -19.9(9) no
C6 C7 C8 C4 -0.9(5) no
C6 C7 C8 C9 126.4(5) no
C11 C7 C8 C4 -127.1(5) no
C11 C7 C8 C9 0.3(6) no
C11 C7 C8 C1 111.1(5) no
C6 C7 C8 C1 -122.8(5) no
C8 C7 C11 C10 23.2(7) no
C6 C7 C11 C10 -95.7(7) no
C1 C8 C9 C15 -20.8(6) no
C4 C8 C9 C10 97.1(6) no
C7 C8 C9 C10 -23.4(6) no
C7 C8 C9 C15 97.4(5) no
C4 C8 C9 C15 -142.1(5) no
C1 C8 C9 C10 -141.6(5) no
C8 C9 C15 O3 11.3(7) no
C8 C9 C15 O4 -167.6(6) no
C10 C9 C15 O3 126.0(6) no
C10 C9 C15 O4 -52.9(9) no
C8 C9 C10 C11 37.5(7) no
C15 C9 C10 C11 -76.1(7) no
C9 C10 C11 C7 -37.9(7) no
